data_7157129
loop_
_publ_author_name
'Tazi, Mehdi'
'Erb, William'
'Roisnel, Thierry'
'Dorcet, Vincent'
'Mongin, Florence'
'Low, Paul J.'

_publ_section_title
;
 From ferrocene to fluorine-containing penta-substituted derivatives and
 all points in-between; or, how to increase the available chemical space.
;
_journal_issue 42
_journal_name_full 'Organic &amp; biomolecular chemistry'
_journal_page_first 9352
_journal_page_last 9359
_journal_paper_doi 10.1039/c9ob01885a
_journal_volume 17
_journal_year 2019
_chemical_compound_source 'synthesis as described'
_chemical_formula_moiety 'C22 H21 B F Fe P'
_chemical_formula_sum 'C22 H21 B F Fe P'
_chemical_formula_weight 402.02
_space_group_crystal_system orthorhombic
_space_group_IT_number 61
_space_group_name_Hall '-P 2ac 2ab'
_space_group_name_H-M_alt 'P b c a'
_symmetry_space_group_name_Hall '-P 2ac 2ab'
_symmetry_space_group_name_H-M 'P b c a'
_atom_sites_solution_hydrogens geom
_atom_sites_solution_primary dual
_atom_sites_solution_secondary difmap
_audit_update_record
;
2019-07-08 deposited with the CCDC.    2019-10-08 downloaded from the CCDC.
;
_cell_angle_alpha 90
_cell_angle_beta 90
_cell_angle_gamma 90
_cell_formula_units_Z 8
_cell_length_a 12.4583(14)
_cell_length_b 14.7599(14)
_cell_length_c 20.490(2)
_cell_measurement_reflns_used 9879
_cell_measurement_temperature 150(2)
_cell_measurement_theta_max 27.6405
_cell_measurement_theta_min 2.5739
_cell_measurement_wavelength 0.71073
_cell_volume 3767.8(7)
_computing_cell_refinement 'APEX3 (Bruker, 2015)'
_computing_data_collection 'SAINT (Bruker, 2014)'
_computing_data_reduction 'SAINT (Bruker, 2014)'
_computing_molecular_graphics 'SXGRAPH (Farrugia, 1999), Mercury (CSD, 2016)'
_computing_publication_material 'CRYSCALC (T. Roisnel, local program, 2018)'
_computing_structure_refinement 'SHELXL-2018_3 (Sheldrick, 2018)'
_computing_structure_solution 'SHELXT (Sheldrick, 2015)'
_diffrn_ambient_temperature 150(2)
_diffrn_detector '(CMOS) PHOTON 100'
_diffrn_measured_fraction_theta_full 0.985
_diffrn_measured_fraction_theta_max 0.983
_diffrn_measurement_device_type 'D8 VENTURE Bruker AXS'
_diffrn_measurement_method 'rotation images'
_diffrn_radiation_monochromator 'multilayer monochromator'
_diffrn_radiation_probe x-ray
_diffrn_radiation_source 'Incoatec microfocus sealed tube'
_diffrn_radiation_type MoK\a
_diffrn_radiation_wavelength 0.71073
_diffrn_reflns_av_R_equivalents 0.0447
_diffrn_reflns_av_unetI/netI 0.0387
_diffrn_reflns_limit_h_max 12
_diffrn_reflns_limit_h_min -16
_diffrn_reflns_limit_k_max 19
_diffrn_reflns_limit_k_min -18
_diffrn_reflns_limit_l_max 26
_diffrn_reflns_limit_l_min -26
_diffrn_reflns_number 17947
_diffrn_reflns_theta_full 25.242
_diffrn_reflns_theta_max 27.485
_diffrn_reflns_theta_min 3.270
_exptl_absorpt_coefficient_mu 0.897
_exptl_absorpt_correction_T_max 0.882
_exptl_absorpt_correction_T_min 0.755
_exptl_absorpt_correction_type multi-scan
_exptl_absorpt_process_details
;
  [Sheldrick, G.M. (2014). SADABS Bruker AXS Inc., Madison, Wisconsin, USA]
;
_exptl_crystal_colour orange
_exptl_crystal_density_diffrn 1.417
_exptl_crystal_description prism
_exptl_crystal_F_000 1664
_exptl_crystal_size_max 0.420
_exptl_crystal_size_mid 0.310
_exptl_crystal_size_min 0.140
_refine_diff_density_max 1.366
_refine_diff_density_min -0.433
_refine_diff_density_rms 0.091
_refine_ls_extinction_method none
_refine_ls_goodness_of_fit_ref 1.053
_refine_ls_hydrogen_treatment constr
_refine_ls_matrix_type full
_refine_ls_number_parameters 236
_refine_ls_number_reflns 4248
_refine_ls_number_restraints 0
_refine_ls_restrained_S_all 1.053
_refine_ls_R_factor_all 0.0545
_refine_ls_R_factor_gt 0.0409
_refine_ls_shift/su_max 0.001
_refine_ls_shift/su_mean 0.000
_refine_ls_structure_factor_coef Fsqd
_refine_ls_weighting_details 'w=1/[\s^2^(Fo^2^)+(0.0414P)^2^+8.2951P] where P=(Fo^2^+2Fc^2^)/3'
_refine_ls_weighting_scheme calc
_refine_ls_wR_factor_gt 0.1055
_refine_ls_wR_factor_ref 0.1138
_reflns_Friedel_coverage 0.000
_reflns_number_gt 3453
_reflns_number_total 4248
_reflns_threshold_expression >2sigma(I)
_cod_data_source_file c9ob01885a2.cif
_cod_data_source_block 2tBH3_MT254
_cod_depositor_comments 'Adding full bibliography for 7157127--7157141.cif.'
_cod_original_cell_volume 3767.9(7)
_cod_database_code 7157129

loop_
_space_group_symop_operation_xyz
'x, y, z'
'-x+1/2, -y, z+1/2'
'-x, y+1/2, -z+1/2'
'x+1/2, -y+1/2, -z'
'-x, -y, -z'
'x-1/2, y, -z-1/2'
'x, -y-1/2, z-1/2'
'-x-1/2, y-1/2, z'

loop_
_atom_site_label
_atom_site_type_symbol
_atom_site_fract_x
_atom_site_fract_y
_atom_site_fract_z
_atom_site_U_iso_or_equiv
_atom_site_adp_type
_atom_site_occupancy
_atom_site_site_symmetry_order
_atom_site_calc_flag
_atom_site_refinement_flags_posn
_atom_site_refinement_flags_adp
C1 C 0.7287(3) 0.48253(19) 0.43987(14) 0.0257(6) Uani 1 1 d . .
H1 H 0.678064 0.472674 0.473808 0.031 Uiso 1 1 calc R U
C2 C 0.7103(3) 0.53202(18) 0.38169(15) 0.0258(6) Uani 1 1 d . .
H2 H 0.645192 0.561054 0.369738 0.031 Uiso 1 1 calc R U
C3 C 0.8065(3) 0.53063(19) 0.34433(15) 0.0270(6) Uani 1 1 d . .
H3 H 0.816936 0.558801 0.303135 0.032 Uiso 1 1 calc R U
C4 C 0.8843(2) 0.47968(19) 0.37945(14) 0.0246(6) Uani 1 1 d . .
H4 H 0.955667 0.467575 0.365722 0.030 Uiso 1 1 calc R U
C5 C 0.8365(3) 0.45009(19) 0.43857(14) 0.0251(6) Uani 1 1 d . .
H5 H 0.870351 0.414894 0.471480 0.030 Uiso 1 1 calc R U
C6 C 0.6517(2) 0.34633(17) 0.29299(12) 0.0169(5) Uani 1 1 d . .
C7 C 0.7576(2) 0.33196(19) 0.27200(13) 0.0227(6) Uani 1 1 d . .
H7 H 0.788578 0.351945 0.232159 0.027 Uiso 1 1 calc R U
C8 C 0.8092(2) 0.28178(18) 0.32193(14) 0.0228(6) Uani 1 1 d . .
H8 H 0.881845 0.262235 0.321143 0.027 Uiso 1 1 calc R U
C9 C 0.7350(2) 0.26525(17) 0.37355(13) 0.0182(5) Uani 1 1 d . .
H9 H 0.749342 0.232969 0.412694 0.022 Uiso 1 1 calc R U
C10 C 0.6339(2) 0.30644(16) 0.35560(11) 0.0138(5) Uani 1 1 d . .
F11 F 0.57403(15) 0.38542(12) 0.25698(8) 0.0309(4) Uani 1 1 d . .
B12 B 0.4252(3) 0.4148(2) 0.39407(17) 0.0224(6) Uani 1 1 d . .
H12A H 0.464301 0.463455 0.416344 0.034 Uiso 1 1 calc R U
H12B H 0.355814 0.405407 0.415555 0.034 Uiso 1 1 calc R U
H12C H 0.413414 0.431732 0.348370 0.034 Uiso 1 1 calc R U
C13 C 0.4370(2) 0.20852(16) 0.36316(12) 0.0154(5) Uani 1 1 d . .
C14 C 0.3471(2) 0.17528(19) 0.39602(14) 0.0238(6) Uani 1 1 d . .
H14 H 0.322842 0.204289 0.434684 0.029 Uiso 1 1 calc R U
C15 C 0.2932(3) 0.1000(2) 0.37229(16) 0.0282(7) Uani 1 1 d . .
H15 H 0.232630 0.076928 0.395080 0.034 Uiso 1 1 calc R U
C16 C 0.3274(3) 0.05834(19) 0.31543(15) 0.0287(7) Uani 1 1 d . .
H16 H 0.290572 0.006577 0.299411 0.034 Uiso 1 1 calc R U
C17 C 0.4147(3) 0.09171(19) 0.28208(14) 0.0275(7) Uani 1 1 d . .
H17 H 0.437174 0.063478 0.242718 0.033 Uiso 1 1 calc R U
C18 C 0.4705(2) 0.16688(17) 0.30579(13) 0.0200(6) Uani 1 1 d . .
H18 H 0.531105 0.189472 0.282819 0.024 Uiso 1 1 calc R U
C19 C 0.5400(2) 0.26795(17) 0.47980(12) 0.0156(5) Uani 1 1 d . .
C20 C 0.5801(2) 0.18119(19) 0.49130(13) 0.0205(6) Uani 1 1 d . .
H20 H 0.589158 0.140227 0.455960 0.025 Uiso 1 1 calc R U
C21 C 0.6070(3) 0.1545(2) 0.55410(15) 0.0281(7) Uani 1 1 d . .
H21 H 0.634673 0.095481 0.561745 0.034 Uiso 1 1 calc R U
C22 C 0.5932(3) 0.2143(3) 0.60584(14) 0.0346(8) Uani 1 1 d . .
H22 H 0.612270 0.196355 0.648820 0.042 Uiso 1 1 calc R U
C23 C 0.5517(3) 0.2998(2) 0.59483(14) 0.0320(7) Uani 1 1 d . .
H23 H 0.541509 0.340179 0.630424 0.038 Uiso 1 1 calc R U
C24 C 0.5248(2) 0.32715(19) 0.53202(13) 0.0219(6) Uani 1 1 d . .
H24 H 0.496164 0.385929 0.524687 0.026 Uiso 1 1 calc R U
Fe1 Fe 0.75234(3) 0.40111(2) 0.35979(2) 0.01443(11) Uani 1 1 d . .
P1 P 0.50784(5) 0.30470(4) 0.39787(3) 0.01266(14) Uani 1 1 d . .

loop_
_atom_site_aniso_label
_atom_site_aniso_U_11
_atom_site_aniso_U_22
_atom_site_aniso_U_33
_atom_site_aniso_U_23
_atom_site_aniso_U_13
_atom_site_aniso_U_12
C1 0.0297(17) 0.0217(13) 0.0258(14) -0.0120(11) -0.0003(12) -0.0044(12)
C2 0.0261(15) 0.0127(12) 0.0385(16) -0.0047(11) -0.0079(13) 0.0007(11)
C3 0.0334(17) 0.0161(13) 0.0316(15) 0.0043(11) -0.0072(13) -0.0111(12)
C4 0.0181(14) 0.0223(14) 0.0335(15) 0.0011(11) -0.0037(12) -0.0077(11)
C5 0.0278(16) 0.0225(14) 0.0250(14) -0.0002(11) -0.0092(12) -0.0048(12)
C6 0.0197(13) 0.0158(12) 0.0152(12) -0.0024(9) -0.0009(10) -0.0016(10)
C7 0.0280(16) 0.0204(13) 0.0199(13) -0.0037(10) 0.0082(11) -0.0040(12)
C8 0.0183(14) 0.0182(13) 0.0319(15) -0.0049(11) 0.0063(12) 0.0031(11)
C9 0.0207(14) 0.0103(11) 0.0236(12) 0.0010(9) 0.0007(11) 0.0004(10)
C10 0.0152(12) 0.0107(10) 0.0157(11) -0.0017(9) 0.0004(9) -0.0018(10)
F11 0.0355(11) 0.0338(9) 0.0235(8) 0.0045(7) -0.0053(8) -0.0011(8)
B12 0.0200(15) 0.0144(13) 0.0328(17) -0.0033(12) -0.0028(13) 0.0049(12)
C13 0.0163(12) 0.0119(11) 0.0179(12) -0.0006(9) -0.0051(10) 0.0011(10)
C14 0.0213(14) 0.0208(13) 0.0294(15) -0.0054(11) 0.0013(12) -0.0035(11)
C15 0.0205(15) 0.0224(15) 0.0418(17) -0.0016(12) -0.0002(13) -0.0047(12)
C16 0.0313(17) 0.0178(13) 0.0370(17) -0.0042(12) -0.0130(13) -0.0049(12)
C17 0.0388(18) 0.0212(14) 0.0225(13) -0.0072(11) -0.0084(13) -0.0016(13)
C18 0.0260(15) 0.0156(12) 0.0183(12) -0.0016(10) -0.0032(11) -0.0016(11)
C19 0.0130(12) 0.0177(12) 0.0160(12) 0.0009(9) 0.0009(10) -0.0030(10)
C20 0.0196(14) 0.0212(13) 0.0209(13) 0.0038(10) 0.0010(11) -0.0021(11)
C21 0.0201(15) 0.0349(16) 0.0292(15) 0.0156(13) -0.0021(12) -0.0016(13)
C22 0.0270(17) 0.058(2) 0.0189(14) 0.0132(14) -0.0026(12) -0.0104(15)
C23 0.0288(17) 0.051(2) 0.0160(13) -0.0046(13) 0.0021(12) -0.0071(15)
C24 0.0216(14) 0.0255(14) 0.0185(13) -0.0038(10) 0.0031(11) -0.0038(11)
Fe1 0.01464(19) 0.01194(18) 0.01671(19) -0.00022(13) 0.00007(14) -0.00074(14)
P1 0.0139(3) 0.0096(3) 0.0146(3) -0.0018(2) -0.0008(2) 0.0005(2)

loop_
_atom_type_symbol
_atom_type_description
_atom_type_scat_dispersion_real
_atom_type_scat_dispersion_imag
_atom_type_scat_source
C C 0.0033 0.0016 'International Tables Vol C Tables 4.2.6.8 and 6.1.1.4'
H H 0.0000 0.0000 'International Tables Vol C Tables 4.2.6.8 and 6.1.1.4'
F F 0.0171 0.0103 'International Tables Vol C Tables 4.2.6.8 and 6.1.1.4'
Fe Fe 0.3463 0.8444 'International Tables Vol C Tables 4.2.6.8 and 6.1.1.4'
P P 0.1023 0.0942 'International Tables Vol C Tables 4.2.6.8 and 6.1.1.4'
B B 0.0013 0.0007 'International Tables Vol C Tables 4.2.6.8 and 6.1.1.4'

loop_
_geom_angle_atom_site_label_1
_geom_angle_atom_site_label_2
_geom_angle_atom_site_label_3
_geom_angle
C2 C1 C5 108.0(3)
C2 C1 Fe1 69.68(16)
C5 C1 Fe1 69.74(16)
C2 C1 H1 126.0
C5 C1 H1 126.0
Fe1 C1 H1 126.2
C1 C2 C3 108.0(3)
C1 C2 Fe1 69.96(16)
C3 C2 Fe1 69.74(16)
C1 C2 H2 126.0
C3 C2 H2 126.0
Fe1 C2 H2 125.9
C2 C3 C4 108.0(3)
C2 C3 Fe1 69.72(16)
C4 C3 Fe1 69.70(16)
C2 C3 H3 126.0
C4 C3 H3 126.0
Fe1 C3 H3 126.2
C5 C4 C3 108.0(3)
C5 C4 Fe1 69.98(16)
C3 C4 Fe1 69.74(16)
C5 C4 H4 126.0
C3 C4 H4 126.0
Fe1 C4 H4 125.9
C4 C5 C1 107.9(3)
C4 C5 Fe1 69.61(16)
C1 C5 Fe1 69.67(16)
C4 C5 H5 126.0
C1 C5 H5 126.0
Fe1 C5 H5 126.3
F11 C6 C7 124.9(2)
F11 C6 C10 123.8(2)
C7 C6 C10 111.0(2)
F11 C6 Fe1 130.11(18)
C7 C6 Fe1 71.67(16)
C10 C6 Fe1 69.76(14)
C6 C7 C8 106.5(2)
C6 C7 Fe1 68.25(14)
C8 C7 Fe1 69.18(15)
C6 C7 H7 126.7
C8 C7 H7 126.7
Fe1 C7 H7 127.4
C7 C8 C9 109.3(3)
C7 C8 Fe1 70.58(15)
C9 C8 Fe1 69.05(15)
C7 C8 H8 125.3
C9 C8 H8 125.3
Fe1 C8 H8 126.6
C8 C9 C10 107.7(2)
C8 C9 Fe1 70.11(15)
C10 C9 Fe1 69.11(14)
C8 C9 H9 126.1
C10 C9 H9 126.1
Fe1 C9 H9 126.2
C6 C10 C9 105.4(2)
C6 C10 P1 125.2(2)
C9 C10 P1 129.33(19)
C6 C10 Fe1 69.02(14)
C9 C10 Fe1 69.27(14)
P1 C10 Fe1 128.66(13)
P1 B12 H12A 109.5
P1 B12 H12B 109.5
H12A B12 H12B 109.5
P1 B12 H12C 109.5
H12A B12 H12C 109.5
H12B B12 H12C 109.5
C18 C13 C14 119.5(2)
C18 C13 P1 122.1(2)
C14 C13 P1 118.4(2)
C15 C14 C13 120.1(3)
C15 C14 H14 119.9
C13 C14 H14 119.9
C16 C15 C14 120.1(3)
C16 C15 H15 120.0
C14 C15 H15 120.0
C17 C16 C15 120.2(3)
C17 C16 H16 119.9
C15 C16 H16 119.9
C16 C17 C18 120.3(3)
C16 C17 H17 119.8
C18 C17 H17 119.8
C13 C18 C17 119.7(3)
C13 C18 H18 120.1
C17 C18 H18 120.1
C24 C19 C20 119.6(2)
C24 C19 P1 119.6(2)
C20 C19 P1 120.8(2)
C21 C20 C19 120.3(3)
C21 C20 H20 119.9
C19 C20 H20 119.9
C20 C21 C22 119.8(3)
C20 C21 H21 120.1
C22 C21 H21 120.1
C23 C22 C21 120.1(3)
C23 C22 H22 119.9
C21 C22 H22 119.9
C22 C23 C24 120.4(3)
C22 C23 H23 119.8
C24 C23 H23 119.8
C23 C24 C19 119.8(3)
C23 C24 H24 120.1
C19 C24 H24 120.1
C6 Fe1 C10 41.23(10)
C6 Fe1 C9 68.56(11)
C10 Fe1 C9 41.62(10)
C6 Fe1 C8 67.37(11)
C10 Fe1 C8 69.20(11)
C9 Fe1 C8 40.84(11)
C6 Fe1 C4 148.72(11)
C10 Fe1 C4 167.93(11)
C9 Fe1 C4 127.93(12)
C8 Fe1 C4 106.44(12)
C6 Fe1 C2 111.47(11)
C10 Fe1 C2 118.10(11)
C9 Fe1 C2 150.46(12)
C8 Fe1 C2 168.45(12)
C4 Fe1 C2 68.22(12)
C6 Fe1 C3 118.12(11)
C10 Fe1 C3 150.69(12)
C9 Fe1 C3 166.84(12)
C8 Fe1 C3 128.92(13)
C4 Fe1 C3 40.55(12)
C2 Fe1 C3 40.54(13)
C6 Fe1 C1 133.20(12)
C10 Fe1 C1 109.35(11)
C9 Fe1 C1 116.74(12)
C8 Fe1 C1 148.62(12)
C4 Fe1 C1 68.13(12)
C2 Fe1 C1 40.36(12)
C3 Fe1 C1 68.01(13)
C6 Fe1 C5 170.73(12)
C10 Fe1 C5 130.14(11)
C9 Fe1 C5 106.97(11)
C8 Fe1 C5 115.01(12)
C4 Fe1 C5 40.41(12)
C2 Fe1 C5 68.11(12)
C3 Fe1 C5 68.03(12)
C1 Fe1 C5 40.59(12)
C6 Fe1 C7 40.08(11)
C10 Fe1 C7 69.36(10)
C9 Fe1 C7 68.78(11)
C8 Fe1 C7 40.24(12)
C4 Fe1 C7 115.10(12)
C2 Fe1 C7 131.51(12)
C3 Fe1 C7 108.36(12)
C1 Fe1 C7 170.77(12)
C5 Fe1 C7 147.12(13)
C10 P1 C19 104.99(12)
C10 P1 C13 104.31(12)
C19 P1 C13 103.68(12)
C10 P1 B12 115.88(13)
C19 P1 B12 114.14(13)
C13 P1 B12 112.60(13)

loop_
_geom_bond_atom_site_label_1
_geom_bond_atom_site_label_2
_geom_bond_distance
C1 C2 1.417(4)
C1 C5 1.426(4)
C1 Fe1 2.055(3)
C1 H1 0.9500
C2 C3 1.422(5)
C2 Fe1 2.052(3)
C2 H2 0.9500
C3 C4 1.422(4)
C3 Fe1 2.052(3)
C3 H3 0.9500
C4 C5 1.419(4)
C4 Fe1 2.051(3)
C4 H4 0.9500
C5 Fe1 2.056(3)
C5 H5 0.9500
C6 F11 1.347(3)
C6 C7 1.404(4)
C6 C10 1.429(3)
C6 Fe1 2.025(3)
C7 C8 1.417(4)
C7 Fe1 2.069(3)
C7 H7 0.9500
C8 C9 1.426(4)
C8 Fe1 2.051(3)
C8 H8 0.9500
C9 C10 1.446(4)
C9 Fe1 2.037(3)
C9 H9 0.9500
C10 P1 1.793(3)
C10 Fe1 2.034(2)
B12 P1 1.926(3)
B12 H12A 0.9800
B12 H12B 0.9800
B12 H12C 0.9800
C13 C18 1.391(4)
C13 C14 1.396(4)
C13 P1 1.816(3)
C14 C15 1.387(4)
C14 H14 0.9500
C15 C16 1.385(4)
C15 H15 0.9500
C16 C17 1.376(5)
C16 H16 0.9500
C17 C18 1.396(4)
C17 H17 0.9500
C18 H18 0.9500
C19 C24 1.394(4)
C19 C20 1.395(4)
C19 P1 1.809(3)
C20 C21 1.387(4)
C20 H20 0.9500
C21 C22 1.390(5)
C21 H21 0.9500
C22 C23 1.383(5)
C22 H22 0.9500
C23 C24 1.390(4)
C23 H23 0.9500
C24 H24 0.9500

loop_
_geom_torsion_atom_site_label_1
_geom_torsion_atom_site_label_2
_geom_torsion_atom_site_label_3
_geom_torsion_atom_site_label_4
_geom_torsion
C5 C1 C2 C3 -0.1(3)
Fe1 C1 C2 C3 -59.57(19)
C5 C1 C2 Fe1 59.42(19)
C1 C2 C3 C4 0.3(3)
Fe1 C2 C3 C4 -59.40(19)
C1 C2 C3 Fe1 59.71(19)
C2 C3 C4 C5 -0.3(3)
Fe1 C3 C4 C5 -59.8(2)
C2 C3 C4 Fe1 59.41(19)
C3 C4 C5 C1 0.3(3)
Fe1 C4 C5 C1 -59.35(19)
C3 C4 C5 Fe1 59.6(2)
C2 C1 C5 C4 -0.1(3)
Fe1 C1 C5 C4 59.32(19)
C2 C1 C5 Fe1 -59.38(18)
F11 C6 C7 C8 -174.5(2)
C10 C6 C7 C8 0.0(3)
Fe1 C6 C7 C8 58.84(19)
F11 C6 C7 Fe1 126.6(3)
C10 C6 C7 Fe1 -58.80(18)
C6 C7 C8 C9 0.1(3)
Fe1 C7 C8 C9 58.32(19)
C6 C7 C8 Fe1 -58.25(18)
C7 C8 C9 C10 -0.2(3)
Fe1 C8 C9 C10 59.10(17)
C7 C8 C9 Fe1 -59.25(19)
F11 C6 C10 C9 174.5(2)
C7 C6 C10 C9 -0.1(3)
Fe1 C6 C10 C9 -60.06(16)
F11 C6 C10 P1 -2.2(4)
C7 C6 C10 P1 -176.82(19)
Fe1 C6 C10 P1 123.25(19)
F11 C6 C10 Fe1 -125.4(2)
C7 C6 C10 Fe1 59.93(19)
C8 C9 C10 C6 0.2(3)
Fe1 C9 C10 C6 59.90(16)
C8 C9 C10 P1 176.67(19)
Fe1 C9 C10 P1 -123.6(2)
C8 C9 C10 Fe1 -59.72(18)
C18 C13 C14 C15 1.5(4)
P1 C13 C14 C15 -177.7(2)
C13 C14 C15 C16 -0.9(5)
C14 C15 C16 C17 -0.3(5)
C15 C16 C17 C18 1.0(5)
C14 C13 C18 C17 -0.8(4)
P1 C13 C18 C17 178.4(2)
C16 C17 C18 C13 -0.5(4)
C24 C19 C20 C21 -1.3(4)
P1 C19 C20 C21 178.4(2)
C19 C20 C21 C22 0.4(4)
C20 C21 C22 C23 0.7(5)
C21 C22 C23 C24 -0.8(5)
C22 C23 C24 C19 -0.1(5)
C20 C19 C24 C23 1.2(4)
P1 C19 C24 C23 -178.5(2)
C6 C10 P1 C19 -168.3(2)
C9 C10 P1 C19 15.9(3)
Fe1 C10 P1 C19 -78.11(18)
C6 C10 P1 C13 83.0(2)
C9 C10 P1 C13 -92.8(2)
Fe1 C10 P1 C13 173.17(15)
C6 C10 P1 B12 -41.4(3)
C9 C10 P1 B12 142.8(2)
Fe1 C10 P1 B12 48.8(2)
C24 C19 P1 C10 114.8(2)
C20 C19 P1 C10 -64.9(2)
C24 C19 P1 C13 -136.0(2)
C20 C19 P1 C13 44.2(2)
C24 C19 P1 B12 -13.1(3)
C20 C19 P1 B12 167.1(2)
C18 C13 P1 C10 -14.3(2)
C14 C13 P1 C10 164.9(2)
C18 C13 P1 C19 -124.0(2)
C14 C13 P1 C19 55.2(2)
C18 C13 P1 B12 112.2(2)
C14 C13 P1 B12 -68.7(2)
